data_4131717
loop_
_publ_author_name
'Li, Jian'
'Zhang, Wenhao'
'Zhang, Fei'
'Chen, Yu'
'Li, Ang'

_publ_section_title
;
 Total Synthesis of Longeracinphyllin A.
;
_journal_issue 42
_journal_name_full 'Journal of the American Chemical Society'
_journal_page_first 14893
_journal_page_last 14896
_journal_paper_doi 10.1021/jacs.7b09186
_journal_volume 139
_journal_year 2017
_chemical_formula_moiety 'C21 H25 N O3'
_chemical_formula_sum 'C21 H25 N O3'
_chemical_formula_weight 339.42
_space_group_crystal_system orthorhombic
_space_group_IT_number 61
_space_group_name_Hall '-P 2ac 2ab'
_space_group_name_H-M_alt 'P b c a'
_atom_sites_solution_hydrogens geom
_audit_creation_method SHELXL-2014/7
_cell_angle_alpha 90
_cell_angle_beta 90
_cell_angle_gamma 90
_cell_formula_units_Z 8
_cell_length_a 13.9532(9)
_cell_length_b 12.0587(7)
_cell_length_c 20.2467(12)
_cell_measurement_reflns_used 9918
_cell_measurement_temperature 299(2)
_cell_measurement_theta_max 68.23
_cell_measurement_theta_min 5.71
_cell_volume 3406.7(4)
_computing_structure_refinement 'SHELXL-2014/7 (Sheldrick, 2014)'
_diffrn_ambient_temperature 299(2)
_diffrn_measured_fraction_theta_full 0.985
_diffrn_measured_fraction_theta_max 0.984
_diffrn_measurement_device_type 'Bruker APEX-II CCD'
_diffrn_measurement_method '\f and \w scans'
_diffrn_radiation_type CuK\a
_diffrn_radiation_wavelength 1.54178
_diffrn_reflns_av_R_equivalents 0.0240
_diffrn_reflns_av_unetI/netI 0.0158
_diffrn_reflns_Laue_measured_fraction_full 0.985
_diffrn_reflns_Laue_measured_fraction_max 0.984
_diffrn_reflns_limit_h_max 14
_diffrn_reflns_limit_h_min -16
_diffrn_reflns_limit_k_max 13
_diffrn_reflns_limit_k_min -14
_diffrn_reflns_limit_l_max 24
_diffrn_reflns_limit_l_min -22
_diffrn_reflns_number 18197
_diffrn_reflns_point_group_measured_fraction_full 0.985
_diffrn_reflns_point_group_measured_fraction_max 0.984
_diffrn_reflns_theta_full 67.679
_diffrn_reflns_theta_max 68.351
_diffrn_reflns_theta_min 4.367
_exptl_absorpt_coefficient_mu 0.702
_exptl_crystal_colour colorless
_exptl_crystal_density_diffrn 1.324
_exptl_crystal_description block
_exptl_crystal_F_000 1456
_exptl_crystal_size_max 0.260
_exptl_crystal_size_mid 0.200
_exptl_crystal_size_min 0.160
_refine_diff_density_max 0.231
_refine_diff_density_min -0.148
_refine_diff_density_rms 0.033
_refine_ls_extinction_method none
_refine_ls_goodness_of_fit_ref 1.304
_refine_ls_hydrogen_treatment constr
_refine_ls_matrix_type full
_refine_ls_number_parameters 228
_refine_ls_number_reflns 3081
_refine_ls_number_restraints 0
_refine_ls_restrained_S_all 1.304
_refine_ls_R_factor_all 0.0492
_refine_ls_R_factor_gt 0.0429
_refine_ls_shift/su_max 0.000
_refine_ls_shift/su_mean 0.000
_refine_ls_structure_factor_coef Fsqd
_refine_ls_weighting_details 'w=1/[\s^2^(Fo^2^)+(0.1000P)^2^] where P=(Fo^2^+2Fc^2^)/3'
_refine_ls_weighting_scheme calc
_refine_ls_wR_factor_gt 0.1505
_refine_ls_wR_factor_ref 0.1570
_reflns_Friedel_coverage 0.000
_reflns_number_gt 2688
_reflns_number_total 3081
_reflns_threshold_expression 'I > 2\s(I)'
_cod_data_source_file ja7b09186_si_007.cif
_cod_data_source_block a_0ma
_cod_database_code 4131717
_shelx_shelxl_version_number 2014/7
_shelx_space_group_comment
;
The symmetry employed for this shelxl refinement is uniquely defined
by the following loop, which should always be used as a source of
symmetry information in preference to the above space-group names.
They are only intended as comments.
;
_shelx_estimated_absorpt_t_min 0.839
_shelx_estimated_absorpt_t_max 0.896

loop_
_space_group_symop_operation_xyz
'x, y, z'
'-x+1/2, -y, z+1/2'
'-x, y+1/2, -z+1/2'
'x+1/2, -y+1/2, -z'
'-x, -y, -z'
'x-1/2, y, -z-1/2'
'x, -y-1/2, z-1/2'
'-x-1/2, y-1/2, z'

loop_
_atom_site_label
_atom_site_type_symbol
_atom_site_fract_x
_atom_site_fract_y
_atom_site_fract_z
_atom_site_U_iso_or_equiv
_atom_site_adp_type
_atom_site_occupancy
_atom_site_site_symmetry_order
_atom_site_calc_flag
_atom_site_refinement_flags_posn
_atom_site_refinement_flags_adp
O1 O 0.59409(9) 0.64168(9) 0.45729(6) 0.0673(4) Uani 1 1 d . .
C1 C 0.59042(11) 0.54290(12) 0.44395(8) 0.0481(4) Uani 1 1 d . .
N1 N 0.63538(10) 0.46177(10) 0.47667(6) 0.0501(4) Uani 1 1 d . .
O3 O 0.66972(13) 0.28636(17) 0.11625(7) 0.1059(6) Uani 1 1 d . .
C3 C 0.58476(10) 0.37552(10) 0.37698(6) 0.0392(3) Uani 1 1 d . .
O2 O 0.81002(8) 0.50054(8) 0.35077(5) 0.0526(3) Uani 1 1 d . .
C2 C 0.51866(13) 0.57277(13) 0.33200(9) 0.0603(5) Uani 1 1 d . .
H2A H 0.4696 0.6251 0.3454 0.072 Uiso 1 1 calc R U
H2B H 0.5774 0.6142 0.3249 0.072 Uiso 1 1 calc R U
C5 C 0.67567(9) 0.37968(9) 0.33049(6) 0.0348(3) Uani 1 1 d . .
C4 C 0.61650(12) 0.35112(11) 0.44927(6) 0.0450(4) Uani 1 1 d . .
H4 H 0.5644 0.3150 0.4736 0.054 Uiso 1 1 calc R U
C6 C 0.76170(10) 0.42354(10) 0.37012(6) 0.0381(3) Uani 1 1 d . .
C8 C 0.70825(13) 0.28447(11) 0.45584(7) 0.0499(4) Uani 1 1 d . .
H8A H 0.7059 0.2189 0.4281 0.060 Uiso 1 1 calc R U
H8B H 0.7180 0.2616 0.5013 0.060 Uiso 1 1 calc R U
C7 C 0.78837(11) 0.36200(11) 0.43345(7) 0.0455(4) Uani 1 1 d . .
H7 H 0.8463 0.3181 0.4253 0.055 Uiso 1 1 calc R U
C9 C 0.80941(13) 0.44677(13) 0.48955(8) 0.0562(4) Uani 1 1 d . .
H9 H 0.8368 0.5138 0.4698 0.067 Uiso 1 1 calc R U
C10 C 0.71415(14) 0.47764(15) 0.52287(8) 0.0627(5) Uani 1 1 d . .
H10A H 0.7044 0.4315 0.5615 0.075 Uiso 1 1 calc R U
H10B H 0.7161 0.5544 0.5371 0.075 Uiso 1 1 calc R U
C11 C 0.8810(2) 0.40040(18) 0.53922(10) 0.0898(7) Uani 1 1 d . .
H11A H 0.9406 0.3852 0.5174 0.135 Uiso 1 1 calc R U
H11B H 0.8561 0.3331 0.5579 0.135 Uiso 1 1 calc R U
H11C H 0.8913 0.4537 0.5737 0.135 Uiso 1 1 calc R U
C12 C 0.51315(12) 0.28651(12) 0.35508(8) 0.0524(4) Uani 1 1 d . .
H12A H 0.4996 0.2953 0.3089 0.079 Uiso 1 1 calc R U
H12B H 0.4549 0.2941 0.3799 0.079 Uiso 1 1 calc R U
H12C H 0.5401 0.2144 0.3627 0.079 Uiso 1 1 calc R U
C13 C 0.53484(11) 0.49027(10) 0.38804(7) 0.0454(4) Uani 1 1 d . .
H13 H 0.4712 0.4736 0.4059 0.054 Uiso 1 1 calc R U
C14 C 0.48872(14) 0.52035(15) 0.26724(9) 0.0666(5) Uani 1 1 d . .
H14A H 0.4337 0.4730 0.2750 0.080 Uiso 1 1 calc R U
H14B H 0.4692 0.5784 0.2369 0.080 Uiso 1 1 calc R U
C15 C 0.56622(11) 0.45332(14) 0.23571(8) 0.0518(4) Uani 1 1 d . .
C16 C 0.66565(10) 0.44912(11) 0.26512(7) 0.0416(3) Uani 1 1 d . .
H16 H 0.6903 0.5244 0.2718 0.050 Uiso 1 1 calc R U
C17 C 0.72547(12) 0.38845(13) 0.21253(7) 0.0523(4) Uani 1 1 d . .
H17 H 0.7716 0.4390 0.1919 0.063 Uiso 1 1 calc R U
C18 C 0.65161(15) 0.34840(18) 0.16216(8) 0.0692(5) Uani 1 1 d . .
C19 C 0.56024(13) 0.39661(18) 0.17920(8) 0.0676(5) Uani 1 1 d . .
H19 H 0.5047 0.3892 0.1542 0.081 Uiso 1 1 calc R U
C20 C 0.77660(13) 0.29341(13) 0.24662(8) 0.0558(4) Uani 1 1 d . .
H20A H 0.8386 0.3164 0.2635 0.067 Uiso 1 1 calc R U
H20B H 0.7853 0.2310 0.2170 0.067 Uiso 1 1 calc R U
C21 C 0.70823(12) 0.26483(11) 0.30248(7) 0.0468(4) Uani 1 1 d . .
H21A H 0.7404 0.2215 0.3362 0.056 Uiso 1 1 calc R U
H21B H 0.6537 0.2231 0.2861 0.056 Uiso 1 1 calc R U

loop_
_atom_site_aniso_label
_atom_site_aniso_U_11
_atom_site_aniso_U_22
_atom_site_aniso_U_33
_atom_site_aniso_U_23
_atom_site_aniso_U_13
_atom_site_aniso_U_12
O1 0.0680(8) 0.0421(6) 0.0918(10) -0.0167(5) 0.0039(6) 0.0010(5)
C1 0.0449(8) 0.0423(8) 0.0572(9) -0.0061(6) 0.0126(6) -0.0003(6)
N1 0.0617(9) 0.0462(7) 0.0426(7) -0.0077(5) 0.0055(5) 0.0015(6)
O3 0.1100(13) 0.1556(16) 0.0521(9) -0.0384(9) 0.0117(8) -0.0163(11)
C3 0.0423(8) 0.0337(6) 0.0415(7) 0.0021(5) 0.0085(5) -0.0041(5)
O2 0.0484(6) 0.0502(6) 0.0592(7) 0.0127(4) -0.0030(5) -0.0138(4)
C2 0.0560(10) 0.0503(9) 0.0746(12) 0.0079(7) 0.0011(8) 0.0141(7)
C5 0.0401(7) 0.0310(6) 0.0334(7) 0.0037(4) 0.0047(5) -0.0019(5)
C4 0.0588(9) 0.0380(7) 0.0381(8) 0.0022(5) 0.0120(6) -0.0046(6)
C6 0.0403(7) 0.0338(6) 0.0403(7) 0.0014(5) 0.0030(5) 0.0036(5)
C8 0.0717(11) 0.0399(7) 0.0381(7) 0.0087(5) 0.0027(6) 0.0031(6)
C7 0.0532(9) 0.0398(7) 0.0435(8) 0.0045(5) -0.0055(6) 0.0077(6)
C9 0.0665(10) 0.0518(9) 0.0501(9) -0.0020(6) -0.0155(7) 0.0044(7)
C10 0.0824(13) 0.0622(9) 0.0435(9) -0.0101(7) -0.0063(8) 0.0024(8)
C11 0.1084(18) 0.0917(15) 0.0692(13) -0.0074(10) -0.0437(12) 0.0203(13)
C12 0.0518(9) 0.0476(8) 0.0580(9) 0.0002(6) 0.0110(7) -0.0159(6)
C13 0.0375(8) 0.0426(7) 0.0561(9) -0.0012(6) 0.0104(6) 0.0003(5)
C14 0.0535(10) 0.0755(11) 0.0707(12) 0.0167(9) -0.0095(8) 0.0092(8)
C15 0.0499(9) 0.0601(9) 0.0455(8) 0.0159(6) -0.0052(6) -0.0086(7)
C16 0.0442(8) 0.0428(7) 0.0379(7) 0.0087(5) 0.0011(5) -0.0060(6)
C17 0.0537(9) 0.0641(9) 0.0391(8) 0.0051(6) 0.0102(6) -0.0118(7)
C18 0.0800(13) 0.0911(13) 0.0366(9) -0.0009(8) 0.0065(8) -0.0215(10)
C19 0.0591(11) 0.0995(13) 0.0443(9) 0.0089(8) -0.0080(8) -0.0185(9)
C20 0.0627(11) 0.0573(9) 0.0473(9) -0.0059(6) 0.0165(7) 0.0022(7)
C21 0.0603(9) 0.0371(7) 0.0430(8) -0.0020(5) 0.0128(6) -0.0004(6)

loop_
_atom_type_symbol
_atom_type_description
_atom_type_scat_dispersion_real
_atom_type_scat_dispersion_imag
_atom_type_scat_source
C C 0.0181 0.0091 'International Tables Vol C Tables 4.2.6.8 and 6.1.1.4'
H H 0.0000 0.0000 'International Tables Vol C Tables 4.2.6.8 and 6.1.1.4'
N N 0.0311 0.0180 'International Tables Vol C Tables 4.2.6.8 and 6.1.1.4'
O O 0.0492 0.0322 'International Tables Vol C Tables 4.2.6.8 and 6.1.1.4'

loop_
_geom_angle_atom_site_label_1
_geom_angle_atom_site_label_2
_geom_angle_atom_site_label_3
_geom_angle
O1 C1 N1 125.70(16)
O1 C1 C13 126.58(15)
N1 C1 C13 107.72(12)
C1 N1 C10 125.18(13)
C1 N1 C4 113.15(13)
C10 N1 C4 119.83(13)
C12 C3 C4 108.97(11)
C12 C3 C13 111.75(12)
C4 C3 C13 99.16(11)
C12 C3 C5 111.93(11)
C4 C3 C5 109.72(11)
C13 C3 C5 114.47(10)
C14 C2 C13 114.36(13)
C14 C2 H2A 108.7
C13 C2 H2A 108.7
C14 C2 H2B 108.7
C13 C2 H2B 108.7
H2A C2 H2B 107.6
C6 C5 C21 105.49(11)
C6 C5 C16 109.00(10)
C21 C5 C16 101.07(10)
C6 C5 C3 109.08(10)
C21 C5 C3 114.90(10)
C16 C5 C3 116.54(10)
N1 C4 C8 107.26(13)
N1 C4 C3 103.56(11)
C8 C4 C3 114.99(11)
N1 C4 H4 110.2
C8 C4 H4 110.2
C3 C4 H4 110.2
O2 C6 C7 120.51(13)
O2 C6 C5 121.93(12)
C7 C6 C5 117.46(11)
C4 C8 C7 105.51(11)
C4 C8 H8A 110.6
C7 C8 H8A 110.6
C4 C8 H8B 110.6
C7 C8 H8B 110.6
H8A C8 H8B 108.8
C8 C7 C6 111.63(12)
C8 C7 C9 108.89(13)
C6 C7 C9 109.85(11)
C8 C7 H7 108.8
C6 C7 H7 108.8
C9 C7 H7 108.8
C11 C9 C10 111.47(16)
C11 C9 C7 111.37(14)
C10 C9 C7 108.45(13)
C11 C9 H9 108.5
C10 C9 H9 108.5
C7 C9 H9 108.5
N1 C10 C9 109.83(13)
N1 C10 H10A 109.7
C9 C10 H10A 109.7
N1 C10 H10B 109.7
C9 C10 H10B 109.7
H10A C10 H10B 108.2
C9 C11 H11A 109.5
C9 C11 H11B 109.5
H11A C11 H11B 109.5
C9 C11 H11C 109.5
H11A C11 H11C 109.5
H11B C11 H11C 109.5
C3 C12 H12A 109.5
C3 C12 H12B 109.5
H12A C12 H12B 109.5
C3 C12 H12C 109.5
H12A C12 H12C 109.5
H12B C12 H12C 109.5
C1 C13 C2 111.04(12)
C1 C13 C3 104.48(12)
C2 C13 C3 122.41(12)
C1 C13 H13 105.9
C2 C13 H13 105.9
C3 C13 H13 105.9
C15 C14 C2 113.35(15)
C15 C14 H14A 108.9
C2 C14 H14A 108.9
C15 C14 H14B 108.9
C2 C14 H14B 108.9
H14A C14 H14B 107.7
C19 C15 C14 126.74(16)
C19 C15 C16 112.20(15)
C14 C15 C16 120.98(15)
C15 C16 C17 103.98(12)
C15 C16 C5 115.55(11)
C17 C16 C5 106.33(11)
C15 C16 H16 110.2
C17 C16 H16 110.2
C5 C16 H16 110.2
C20 C17 C18 112.47(15)
C20 C17 C16 107.44(11)
C18 C17 C16 104.26(14)
C20 C17 H17 110.8
C18 C17 H17 110.8
C16 C17 H17 110.8
O3 C18 C19 127.76(19)
O3 C18 C17 124.2(2)
C19 C18 C17 108.00(15)
C15 C19 C18 110.85(15)
C15 C19 H19 124.6
C18 C19 H19 124.6
C17 C20 C21 102.41(13)
C17 C20 H20A 111.3
C21 C20 H20A 111.3
C17 C20 H20B 111.3
C21 C20 H20B 111.3
H20A C20 H20B 109.2
C20 C21 C5 104.56(11)
C20 C21 H21A 110.8
C5 C21 H21A 110.8
C20 C21 H21B 110.8
C5 C21 H21B 110.8
H21A C21 H21B 108.9

loop_
_geom_bond_atom_site_label_1
_geom_bond_atom_site_label_2
_geom_bond_distance
O1 C1 1.2223(18)
C1 N1 1.338(2)
C1 C13 1.512(2)
N1 C10 1.456(2)
N1 C4 1.4690(18)
O3 C18 1.220(2)
C3 C12 1.5319(18)
C3 C4 1.5572(19)
C3 C13 1.5653(18)
C3 C5 1.5804(17)
O2 C6 1.2125(16)
C2 C14 1.514(2)
C2 C13 1.526(2)
C2 H2A 0.9700
C2 H2B 0.9700
C5 C6 1.5376(19)
C5 C21 1.5640(17)
C5 C16 1.5724(17)
C4 C8 1.517(2)
C4 H4 0.9800
C6 C7 1.5275(18)
C8 C7 1.526(2)
C8 H8A 0.9700
C8 H8B 0.9700
C7 C9 1.556(2)
C7 H7 0.9800
C9 C11 1.523(2)
C9 C10 1.536(3)
C9 H9 0.9800
C10 H10A 0.9700
C10 H10B 0.9700
C11 H11A 0.9600
C11 H11B 0.9600
C11 H11C 0.9600
C12 H12A 0.9600
C12 H12B 0.9600
C12 H12C 0.9600
C13 H13 0.9800
C14 C15 1.493(3)
C14 H14A 0.9700
C14 H14B 0.9700
C15 C19 1.336(2)
C15 C16 1.511(2)
C16 C17 1.538(2)
C16 H16 0.9800
C17 C20 1.516(2)
C17 C18 1.528(2)
C17 H17 0.9800
C18 C19 1.443(3)
C19 H19 0.9300
C20 C21 1.519(2)
C20 H20A 0.9700
C20 H20B 0.9700
C21 H21A 0.9700
C21 H21B 0.9700

loop_
_geom_torsion_atom_site_label_1
_geom_torsion_atom_site_label_2
_geom_torsion_atom_site_label_3
_geom_torsion_atom_site_label_4
_geom_torsion
O1 C1 N1 C10 -16.1(3)
C13 C1 N1 C10 163.92(14)
O1 C1 N1 C4 179.49(14)
C13 C1 N1 C4 -0.50(17)
C12 C3 C5 C6 -152.70(11)
C4 C3 C5 C6 -31.60(13)
C13 C3 C5 C6 78.82(13)
C12 C3 C5 C21 -34.54(16)
C4 C3 C5 C21 86.57(13)
C13 C3 C5 C21 -163.01(12)
C12 C3 C5 C16 83.40(14)
C4 C3 C5 C16 -155.50(11)
C13 C3 C5 C16 -45.08(16)
C1 N1 C4 C8 143.93(12)
C10 N1 C4 C8 -21.41(17)
C1 N1 C4 C3 21.92(16)
C10 N1 C4 C3 -143.41(14)
C12 C3 C4 N1 -148.82(12)
C13 C3 C4 N1 -31.92(13)
C5 C3 C4 N1 88.31(12)
C12 C3 C4 C8 94.50(14)
C13 C3 C4 C8 -148.60(12)
C5 C3 C4 C8 -28.37(15)
C21 C5 C6 O2 108.40(14)
C16 C5 C6 O2 0.57(17)
C3 C5 C6 O2 -127.68(13)
C21 C5 C6 C7 -68.05(13)
C16 C5 C6 C7 -175.88(11)
C3 C5 C6 C7 55.87(14)
N1 C4 C8 C7 -44.62(14)
C3 C4 C8 C7 69.94(15)
C4 C8 C7 C6 -44.85(15)
C4 C8 C7 C9 76.60(14)
O2 C6 C7 C8 168.67(13)
C5 C6 C7 C8 -14.83(16)
O2 C6 C7 C9 47.77(18)
C5 C6 C7 C9 -135.72(12)
C8 C7 C9 C11 86.2(2)
C6 C7 C9 C11 -151.31(17)
C8 C7 C9 C10 -36.85(16)
C6 C7 C9 C10 85.68(15)
C1 N1 C10 C9 -102.77(17)
C4 N1 C10 C9 60.68(18)
C11 C9 C10 N1 -148.51(16)
C7 C9 C10 N1 -25.55(17)
O1 C1 C13 C2 25.1(2)
N1 C1 C13 C2 -154.92(13)
O1 C1 C13 C3 158.90(15)
N1 C1 C13 C3 -21.11(15)
C14 C2 C13 C1 163.92(14)
C14 C2 C13 C3 39.8(2)
C12 C3 C13 C1 146.82(12)
C4 C3 C13 C1 32.06(13)
C5 C3 C13 C1 -84.62(14)
C12 C3 C13 C2 -86.08(17)
C4 C3 C13 C2 159.15(14)
C5 C3 C13 C2 42.48(19)
C13 C2 C14 C15 -68.6(2)
C2 C14 C15 C19 179.01(16)
C2 C14 C15 C16 -4.6(2)
C19 C15 C16 C17 5.73(17)
C14 C15 C16 C17 -171.12(13)
C19 C15 C16 C5 -110.39(15)
C14 C15 C16 C5 72.76(18)
C6 C5 C16 C15 -154.62(12)
C21 C5 C16 C15 94.58(14)
C3 C5 C16 C15 -30.68(17)
C6 C5 C16 C17 90.61(13)
C21 C5 C16 C17 -20.20(13)
C3 C5 C16 C17 -145.45(11)
C15 C16 C17 C20 -127.58(13)
C5 C16 C17 C20 -5.16(16)
C15 C16 C17 C18 -8.03(14)
C5 C16 C17 C18 114.40(13)
C20 C17 C18 O3 -55.8(2)
C16 C17 C18 O3 -171.90(19)
C20 C17 C18 C19 124.14(16)
C16 C17 C18 C19 8.06(18)
C14 C15 C19 C18 175.99(16)
C16 C15 C19 C18 -0.6(2)
O3 C18 C19 C15 175.1(2)
C17 C18 C19 C15 -4.9(2)
C18 C17 C20 C21 -84.88(15)
C16 C17 C20 C21 29.28(16)
C17 C20 C21 C5 -42.67(16)
C6 C5 C21 C20 -74.65(14)
C16 C5 C21 C20 38.83(14)
C3 C5 C21 C20 165.19(12)
